data_4030730
loop_
_publ_author_name
'Martinez-Lope, M. J.'
'Casais, M. T.'
'Alonso, J. A.'

_publ_section_title
;
 Doping of the RNiO3 perovskites in the Ni Positions: neutron diffraction
 study of the structural evolution of the R (Ni1-xAlx)O3 (R = La, Nd)
 series
;
_journal_name_full
;
European Journal of Solid State and Inorganic Chemistry
;
_journal_page_first 521
_journal_page_last 534
_journal_volume 32
_journal_year 1995
_chemical_formula_sum 'Al0.1 La Ni0.9 O3'
_chemical_formula_weight 242.426
_space_group_IT_number 167
_symmetry_cell_setting trigonal
_symmetry_Int_Tables_number 167
_symmetry_space_group_name_Hall '-R 3 2"c'
_symmetry_space_group_name_H-M 'R -3 c :H'
_cell_angle_alpha 90
_cell_angle_beta 90
_cell_angle_gamma 120
_cell_formula_units_Z 6
_cell_length_a 5.4435(4)
_cell_length_b 5.4435(4)
_cell_length_c 13.140(1)
_cell_volume 337.20(4)
_diffrn_ambient_temperature 295
_diffrn_radiation_probe neutron
_diffrn_radiation_wavelength 1.345
_exptl_crystal_density_diffrn 7.163
_pd_proc_ls_prof_R_factor 0.031
_pd_proc_ls_prof_wR_factor 0.042
_refine_ls_R_I_factor 0.033
_cod_data_source_file EJSSIC-1995-32-521-534-1.CIF
_cod_data_source_block 1
_cod_depositor_comments
;
Rietveld refinements, Fullprof software
;
_cod_original_cell_volume 337.20(6)
_cod_original_sg_symbol_H-M 'R -3 c'
_cod_database_code 4030730

loop_
_symmetry_equiv_pos_site_id
_symmetry_equiv_pos_as_xyz
1 x,y,z
2 -y,x-y,z
3 -x+y,-x,z
4 y,x,1/2-z
5 -x,-x+y,1/2-z
6 x-y,-y,1/2-z
7 -x,-y,-z
8 y,-x+y,-z
9 x-y,x,-z
10 -y,-x,1/2+z
11 x,x-y,1/2+z
12 -x+y,y,1/2+z
13 1/3+x,2/3+y,2/3+z
14 1/3-y,2/3+x-y,2/3+z
15 1/3-x+y,2/3-x,2/3+z
16 1/3+y,2/3+x,1/6-z
17 1/3-x,2/3-x+y,1/6-z
18 1/3+x-y,2/3-y,1/6-z
19 1/3-x,2/3-y,2/3-z
20 1/3+y,2/3-x+y,2/3-z
21 1/3+x-y,2/3+x,2/3-z
22 1/3-y,2/3-x,1/6+z
23 1/3+x,2/3+x-y,1/6+z
24 1/3-x+y,2/3+y,1/6+z
25 2/3+x,1/3+y,1/3+z
26 2/3-y,1/3+x-y,1/3+z
27 2/3-x+y,1/3-x,1/3+z
28 2/3+y,1/3+x,5/6-z
29 2/3-x,1/3-x+y,5/6-z
30 2/3+x-y,1/3-y,5/6-z
31 2/3-x,1/3-y,1/3-z
32 2/3+y,1/3-x+y,1/3-z
33 2/3+x-y,1/3+x,1/3-z
34 2/3-y,1/3-x,5/6+z
35 2/3+x,1/3+x-y,5/6+z
36 2/3-x+y,1/3+y,5/6+z

loop_
_atom_site_label
_atom_site_type_symbol
_atom_site_fract_x
_atom_site_fract_y
_atom_site_fract_z
_atom_site_occupancy
_atom_site_B_iso_or_equiv
La La 0. 0. 0.25 1. 0.28(3)
Ni Ni 0. 0. 0. 0.9 0.20(4)
Al Al 0. 0. 0. 0.1 0.20(4)
O O 0.5446(2) 0. 0.25 1.0 0.54(5)

loop_
_geom_angle_atom_site_label_1
_geom_angle_atom_site_label_2
_geom_angle_atom_site_label_3
_geom_angle
_geom_angle_site_symmetry_1
_geom_angle_site_symmetry_3
_geom_angle_publ_flag
Ni La O 90.00 . 1_455 yes
Ni La O 90.00 . 2_545 yes
Ni La O 90.00 . 3_665 yes
Ni La Ni 180.00 . 4_555 yes
O La O 120.00(2) 1_455 2_545 yes
O La O 120.00(3) 1_455 3_665 yes
Ni La O 90.00 4_555 1_455 yes
O La O 120.00(3) 2_545 3_665 yes
Ni La O 90.00 4_555 2_545 yes
Ni La O 90.00 4_555 3_665 yes
La Ni La 180.00 . 7_555 yes
La Ni La 109.21 . 13_444 yes
La Ni O 124.55(1) . 13_444 yes
La Ni La 109.21 . 13_544 yes
La Ni La 70.79 7_555 13_444 yes
La Ni O 55.45(1) 7_555 13_444 yes
La Ni La 70.79 7_555 13_544 yes
La Ni O 62.09(3) 13_444 13_444 yes
La Ni La 109.73 13_444 13_544 yes
La Ni O 47.65(3) 13_544 13_444 yes

loop_
_geom_bond_atom_site_label_1
_geom_bond_atom_site_label_2
_geom_bond_distance
_geom_bond_site_symmetry_2
_geom_bond_publ_flag
La Ni 3.2850(3) . yes
La O 2.4790(11) 1_455 yes
La O 2.4790(9) 2_545 yes
La O 2.4790(10) 3_665 yes
La Ni 3.2850(3) 4_555 yes
Ni O 1.9306(2) 13_444 yes
Al O 1.9306(2) 13_444 yes
